data_1553441
loop_
_publ_author_name
'Leowanawat, Pawaret'
'Nowak-Kr\'ol, Agnieszka'
'W\"urthner, Frank'

_publ_section_title
;
 Tetramethoxy-bay-substituted perylene bisimides by copper-mediated
 cross-coupling
;
_journal_issue 5
_journal_name_full 'Organic Chemistry Frontiers'
_journal_page_first 537
_journal_paper_doi 10.1039/C6QO00047A
_journal_volume 3
_journal_year 2016
_chemical_formula_moiety '2 (C32 H28 O12), C7 H8'
_chemical_formula_sum 'C71 H64 O24'
_chemical_formula_weight 1301.22
_space_group_crystal_system monoclinic
_space_group_IT_number 14
_space_group_name_Hall '-P 2ybc'
_space_group_name_H-M_alt 'P 1 21/c 1'
_atom_sites_solution_hydrogens geom
_audit_creation_method SHELXL-2014/7
_audit_update_record
;
2015-11-20 deposited with the CCDC.
2016-02-18 downloaded from the CCDC.
;
_cell_angle_alpha 90
_cell_angle_beta 93.0620(10)
_cell_angle_gamma 90
_cell_formula_units_Z 2
_cell_length_a 19.7803(6)
_cell_length_b 8.9250(3)
_cell_length_c 17.1219(5)
_cell_measurement_reflns_used 9868
_cell_measurement_temperature 100(2)
_cell_measurement_theta_max 72.22
_cell_measurement_theta_min 4.48
_cell_volume 3018.37(16)
_computing_cell_refinement 'Bruker SAINT'
_computing_data_collection 'Bruker APEX2'
_computing_data_reduction 'Bruker SAINT'
_computing_molecular_graphics 'Bruker SHELXTL'
_computing_publication_material 'Bruker SHELXTL'
_computing_structure_refinement 'SHELXL-2014/7 (Sheldrick, 2014)'
_computing_structure_solution 'SHELXS-97 (Sheldrick 2008)'
_diffrn_ambient_temperature 100(2)
_diffrn_measured_fraction_theta_full 0.999
_diffrn_measured_fraction_theta_max 0.996
_diffrn_measurement_device_type Bruker-Kappa-D8Quest_Photon100
_diffrn_measurement_method omega_and_phi_scan
_diffrn_radiation_type CuK\a
_diffrn_radiation_wavelength 1.54178
_diffrn_reflns_av_unetI/netI 0.0302
_diffrn_reflns_Laue_measured_fraction_full 0.999
_diffrn_reflns_Laue_measured_fraction_max 0.996
_diffrn_reflns_limit_h_max 24
_diffrn_reflns_limit_h_min -24
_diffrn_reflns_limit_k_max 11
_diffrn_reflns_limit_k_min 0
_diffrn_reflns_limit_l_max 21
_diffrn_reflns_limit_l_min 0
_diffrn_reflns_number 5877
_diffrn_reflns_point_group_measured_fraction_full 0.999
_diffrn_reflns_point_group_measured_fraction_max 0.996
_diffrn_reflns_theta_full 67.679
_diffrn_reflns_theta_max 72.265
_diffrn_reflns_theta_min 4.477
_diffrn_source Cu/K(alpha)_ImuS_Microsource
_exptl_absorpt_coefficient_mu 0.909
_exptl_absorpt_correction_T_max 0.753554
_exptl_absorpt_correction_T_min 0.596409
_exptl_absorpt_correction_type multi-scan
_exptl_absorpt_process_details Bruker-TWINABS
_exptl_crystal_colour orange
_exptl_crystal_density_diffrn 1.432
_exptl_crystal_description plate
_exptl_crystal_F_000 1364
_exptl_crystal_size_max 0.52
_exptl_crystal_size_mid 0.38
_exptl_crystal_size_min 0.05
_refine_diff_density_max 0.407
_refine_diff_density_min -0.412
_refine_diff_density_rms 0.061
_refine_ls_extinction_method none
_refine_ls_goodness_of_fit_ref 1.081
_refine_ls_hydrogen_treatment constr
_refine_ls_matrix_type full
_refine_ls_number_parameters 446
_refine_ls_number_reflns 5877
_refine_ls_number_restraints 0
_refine_ls_restrained_S_all 1.081
_refine_ls_R_factor_all 0.0541
_refine_ls_R_factor_gt 0.0448
_refine_ls_shift/su_max 0.000
_refine_ls_shift/su_mean 0.000
_refine_ls_structure_factor_coef Fsqd
_refine_ls_weighting_details 'w=1/[\s^2^(Fo^2^)+(0.0392P)^2^+2.7391P] where P=(Fo^2^+2Fc^2^)/3'
_refine_ls_weighting_scheme calc
_refine_ls_wR_factor_gt 0.1018
_refine_ls_wR_factor_ref 0.1080
_reflns_Friedel_coverage 0.000
_reflns_number_gt 5266
_reflns_number_total 5877
_reflns_threshold_expression 'I > 2\s(I)'
_cod_data_source_file c6qo00047a2.cif
_cod_data_source_block 299_pleo128_pleo096
_cod_original_sg_symbol_H-M 'P 21/c'
_cod_database_code 1553441
_shelx_shelxl_version_number 2014/7
_shelx_space_group_comment
;
The symmetry employed for this shelxl refinement is uniquely defined
by the following loop, which should always be used as a source of
symmetry information in preference to the above space-group names.
They are only intended as comments.
;

loop_
_space_group_symop_operation_xyz
'x, y, z'
'-x, y+1/2, -z+1/2'
'-x, -y, -z'
'x, -y-1/2, z-1/2'

loop_
_atom_site_label
_atom_site_type_symbol
_atom_site_fract_x
_atom_site_fract_y
_atom_site_fract_z
_atom_site_U_iso_or_equiv
_atom_site_adp_type
_atom_site_occupancy
_atom_site_site_symmetry_order
_atom_site_calc_flag
_atom_site_refinement_flags_posn
_atom_site_refinement_flags_adp
_atom_site_refinement_flags_occupancy
_atom_site_disorder_assembly
_atom_site_disorder_group
O4 O 0.31285(8) 0.93875(18) 0.81311(9) 0.0173(3) Uani 1 1 d . . . . .
O2 O 0.33333(8) 0.05856(18) 0.38210(9) 0.0176(3) Uani 1 1 d . . . . .
O8 O 0.23464(9) -0.09356(18) 0.47131(10) 0.0189(4) Uani 1 1 d . . . . .
O6 O 0.22254(9) 1.07682(18) 0.70492(10) 0.0189(4) Uani 1 1 d . . . . .
O10 O 0.43934(8) 0.61845(18) 0.56857(10) 0.0182(4) Uani 1 1 d . . . . .
O11 O 0.09805(8) 0.48817(19) 0.65640(10) 0.0183(4) Uani 1 1 d . . . . .
O9 O 0.43934(8) 0.37311(18) 0.65238(10) 0.0175(3) Uani 1 1 d . . . . .
O12 O 0.10184(8) 0.48067(19) 0.50126(10) 0.0188(4) Uani 1 1 d . . . . .
O1 O 0.40098(9) -0.07434(19) 0.46634(10) 0.0233(4) Uani 1 1 d . . . . .
O3 O 0.38413(9) 1.07070(19) 0.74097(10) 0.0213(4) Uani 1 1 d . . . . .
O7 O 0.17518(9) -0.0005(2) 0.36652(11) 0.0232(4) Uani 1 1 d . . . . .
O5 O 0.14995(10) 0.9861(2) 0.78948(12) 0.0288(4) Uani 1 1 d . . . . .
C4 C 0.33267(11) 0.4133(3) 0.58949(13) 0.0129(4) Uani 1 1 d . . . . .
C19 C 0.27266(11) 0.3489(2) 0.55375(12) 0.0120(4) Uani 1 1 d . . . . .
C6 C 0.38649(11) 0.6658(3) 0.60943(13) 0.0139(4) Uani 1 1 d . . . . .
C12 C 0.15082(11) 0.5858(3) 0.65835(13) 0.0152(5) Uani 1 1 d . . . . .
C1 C 0.34076(11) 0.1390(2) 0.51184(13) 0.0138(4) Uani 1 1 d . . . . .
C9 C 0.26755(11) 0.7720(2) 0.67688(12) 0.0125(4) Uani 1 1 d . . . . .
C21 C 0.36082(11) 0.0247(3) 0.45350(14) 0.0150(5) Uani 1 1 d . . . . .
C3 C 0.38919(11) 0.3230(3) 0.60240(13) 0.0132(4) Uani 1 1 d . . . . .
C7 C 0.38653(11) 0.8031(3) 0.65011(13) 0.0147(5) Uani 1 1 d . . . . .
H7 H 0.4258 0.8645 0.6514 0.018 Uiso 1 1 calc R U . . .
C14 C 0.21011(11) 0.4275(2) 0.55960(13) 0.0135(4) Uani 1 1 d . . . . .
C18 C 0.27626(11) 0.2124(2) 0.51062(12) 0.0126(4) Uani 1 1 d . . . . .
C8 C 0.33065(12) 0.8495(3) 0.68793(13) 0.0139(4) Uani 1 1 d . . . . .
C2 C 0.39280(11) 0.1863(3) 0.56163(13) 0.0137(4) Uani 1 1 d . . . . .
H2 H 0.4322 0.1258 0.5689 0.016 Uiso 1 1 calc R U . . .
C13 C 0.20782(11) 0.5502(3) 0.61709(13) 0.0130(4) Uani 1 1 d . . . . .
C5 C 0.33064(11) 0.5719(2) 0.61135(12) 0.0124(4) Uani 1 1 d . . . . .
C17 C 0.21600(12) 0.1654(3) 0.46796(13) 0.0143(5) Uani 1 1 d . . . . .
C15 C 0.15631(11) 0.3880(3) 0.50757(13) 0.0142(4) Uani 1 1 d . . . . .
C10 C 0.20424(12) 0.8164(3) 0.70567(13) 0.0152(5) Uani 1 1 d . . . . .
C11 C 0.14972(11) 0.7207(3) 0.70031(14) 0.0168(5) Uani 1 1 d . . . . .
H11 H 0.1099 0.7469 0.7259 0.020 Uiso 1 1 calc R U . . .
C23 C 0.34472(11) 0.9692(3) 0.74726(14) 0.0153(5) Uani 1 1 d . . . . .
C20 C 0.26824(11) 0.6337(2) 0.63474(12) 0.0122(4) Uani 1 1 d . . . . .
C27 C 0.20695(12) 0.0179(3) 0.42807(14) 0.0172(5) Uani 1 1 d . . . . .
C25 C 0.18971(12) 0.9663(3) 0.73916(14) 0.0178(5) Uani 1 1 d . . . . .
C16 C 0.15976(11) 0.2556(3) 0.46379(13) 0.0150(4) Uani 1 1 d . . . . .
H16 H 0.1220 0.2276 0.4303 0.018 Uiso 1 1 calc R U . . .
C32 C 0.05372(12) 0.4539(3) 0.43682(14) 0.0215(5) Uani 1 1 d . . . . .
H32A H 0.0169 0.5271 0.4382 0.032 Uiso 1 1 calc R U . . .
H32B H 0.0762 0.4640 0.3875 0.032 Uiso 1 1 calc R U . . .
H32C H 0.0353 0.3525 0.4408 0.032 Uiso 1 1 calc R U . . .
C29 C 0.50062(11) 0.2890(3) 0.66009(15) 0.0207(5) Uani 1 1 d . . . . .
H29A H 0.5321 0.3383 0.6980 0.031 Uiso 1 1 calc R U . . .
H29B H 0.4908 0.1876 0.6783 0.031 Uiso 1 1 calc R U . . .
H29C H 0.5210 0.2834 0.6093 0.031 Uiso 1 1 calc R U . . .
C31 C 0.05183(12) 0.5008(3) 0.71783(15) 0.0218(5) Uani 1 1 d . . . . .
H31A H 0.0161 0.4252 0.7104 0.033 Uiso 1 1 calc R U . . .
H31B H 0.0763 0.4848 0.7684 0.033 Uiso 1 1 calc R U . . .
H31C H 0.0315 0.6009 0.7167 0.033 Uiso 1 1 calc R U . . .
C30 C 0.50273(12) 0.6933(3) 0.58093(16) 0.0238(5) Uani 1 1 d . . . . .
H30A H 0.5361 0.6478 0.5478 0.036 Uiso 1 1 calc R U . . .
H30B H 0.4973 0.7995 0.5674 0.036 Uiso 1 1 calc R U . . .
H30C H 0.5184 0.6841 0.6360 0.036 Uiso 1 1 calc R U . . .
C24 C 0.32253(14) 1.0446(3) 0.87695(15) 0.0238(5) Uani 1 1 d . . . . .
H24A H 0.2971 1.0110 0.9213 0.036 Uiso 1 1 calc R U . . .
H24B H 0.3708 1.0507 0.8928 0.036 Uiso 1 1 calc R U . . .
H24C H 0.3062 1.1436 0.8598 0.036 Uiso 1 1 calc R U . . .
C28 C 0.22760(14) -0.2419(3) 0.43758(15) 0.0250(5) Uani 1 1 d . . . . .
H28A H 0.2493 -0.3153 0.4733 0.038 Uiso 1 1 calc R U . . .
H28B H 0.1795 -0.2662 0.4292 0.038 Uiso 1 1 calc R U . . .
H28C H 0.2493 -0.2444 0.3874 0.038 Uiso 1 1 calc R U . . .
C26 C 0.21209(14) 1.2255(3) 0.73610(16) 0.0249(5) Uani 1 1 d . . . . .
H26A H 0.2382 1.2984 0.7073 0.037 Uiso 1 1 calc R U . . .
H26B H 0.1639 1.2509 0.7306 0.037 Uiso 1 1 calc R U . . .
H26C H 0.2272 1.2277 0.7915 0.037 Uiso 1 1 calc R U . . .
C22 C 0.35376(15) -0.0348(3) 0.31859(15) 0.0291(6) Uani 1 1 d . . . . .
H22A H 0.3310 -0.0010 0.2695 0.044 Uiso 1 1 calc R U . . .
H22B H 0.4029 -0.0279 0.3147 0.044 Uiso 1 1 calc R U . . .
H22C H 0.3412 -0.1391 0.3286 0.044 Uiso 1 1 calc R U . . .
C101 C 0.0533(3) 1.0972(7) 0.6136(3) 0.059(3) Uani 0.5 1 d G . P A -1
H10A H 0.0235 1.1727 0.6353 0.088 Uiso 0.5 1 calc R U P A -1
H10B H 0.0613 1.0163 0.6518 0.088 Uiso 0.5 1 calc R U P A -1
H10C H 0.0965 1.1436 0.6022 0.088 Uiso 0.5 1 calc R U P A -1
C102 C 0.0202(2) 1.0340(5) 0.5394(2) 0.0296(13) Uani 0.5 1 d G . P A -1
C103 C 0.0524(2) 0.9233(5) 0.4968(3) 0.035(3) Uani 0.5 1 d G . P A -1
H103 H 0.0952 0.8860 0.5156 0.042 Uiso 0.5 1 calc R U P A -1
C104 C 0.0226(2) 0.8669(5) 0.4270(3) 0.0451(17) Uani 0.5 1 d G . P A -1
H104 H 0.0452 0.7920 0.3988 0.054 Uiso 0.5 1 calc R U P A -1
C105 C -0.0403(2) 0.9205(6) 0.3987(2) 0.050(3) Uani 0.5 1 d G . P A -1
H105 H -0.0607 0.8824 0.3512 0.060 Uiso 0.5 1 calc R U P A -1
C106 C -0.0731(2) 1.0304(6) 0.4407(3) 0.0476(18) Uani 0.5 1 d G . P A -1
H106 H -0.1160 1.0672 0.4218 0.057 Uiso 0.5 1 calc R U P A -1
C107 C -0.0431(2) 1.0863(5) 0.5103(3) 0.038(3) Uani 0.5 1 d G . P A -1
H107 H -0.0659 1.1610 0.5384 0.046 Uiso 0.5 1 calc R U P A -1

loop_
_atom_site_aniso_label
_atom_site_aniso_U_11
_atom_site_aniso_U_22
_atom_site_aniso_U_33
_atom_site_aniso_U_23
_atom_site_aniso_U_13
_atom_site_aniso_U_12
O4 0.0243(8) 0.0151(8) 0.0127(8) -0.0037(7) 0.0025(7) -0.0028(7)
O2 0.0227(8) 0.0178(8) 0.0123(8) -0.0027(7) 0.0023(7) 0.0046(7)
O8 0.0269(9) 0.0128(8) 0.0170(8) -0.0011(7) 0.0012(7) -0.0004(7)
O6 0.0264(9) 0.0122(8) 0.0182(8) -0.0004(7) 0.0027(7) 0.0033(7)
O10 0.0155(8) 0.0183(8) 0.0213(8) -0.0031(7) 0.0061(7) -0.0014(7)
O11 0.0158(8) 0.0208(9) 0.0188(8) -0.0038(7) 0.0043(7) -0.0028(7)
O9 0.0145(8) 0.0171(8) 0.0204(8) -0.0028(7) -0.0038(7) 0.0034(6)
O12 0.0156(8) 0.0225(9) 0.0180(8) -0.0031(7) -0.0018(6) 0.0043(7)
O1 0.0302(9) 0.0192(9) 0.0202(8) -0.0038(7) -0.0019(7) 0.0105(7)
O3 0.0273(9) 0.0173(8) 0.0198(8) -0.0019(7) 0.0047(7) -0.0074(7)
O7 0.0286(9) 0.0189(8) 0.0212(9) -0.0057(7) -0.0075(8) 0.0001(7)
O5 0.0336(10) 0.0218(9) 0.0329(10) -0.0093(8) 0.0189(9) -0.0013(8)
C4 0.0149(10) 0.0144(11) 0.0096(10) 0.0008(9) 0.0038(9) 0.0013(9)
C19 0.0137(10) 0.0132(11) 0.0092(9) 0.0022(8) 0.0007(8) -0.0008(9)
C6 0.0141(10) 0.0158(11) 0.0119(10) 0.0003(9) 0.0031(9) 0.0028(9)
C12 0.0126(10) 0.0173(11) 0.0156(11) 0.0005(10) -0.0001(9) 0.0015(9)
C1 0.0198(11) 0.0099(10) 0.0121(10) 0.0021(9) 0.0028(9) 0.0009(9)
C9 0.0161(10) 0.0124(11) 0.0091(9) 0.0022(9) 0.0006(8) 0.0020(9)
C21 0.0160(10) 0.0143(11) 0.0147(11) 0.0010(9) 0.0014(9) 0.0007(9)
C3 0.0138(10) 0.0153(11) 0.0107(10) 0.0015(9) 0.0018(9) -0.0015(9)
C7 0.0155(10) 0.0130(10) 0.0158(11) 0.0028(9) 0.0015(9) -0.0027(8)
C14 0.0163(10) 0.0121(11) 0.0123(10) 0.0005(9) 0.0025(9) 0.0005(9)
C18 0.0167(10) 0.0114(10) 0.0100(10) 0.0016(8) 0.0024(8) -0.0001(8)
C8 0.0180(11) 0.0136(11) 0.0102(10) 0.0004(9) 0.0013(8) 0.0019(9)
C2 0.0155(10) 0.0136(10) 0.0123(10) 0.0030(9) 0.0034(9) 0.0037(9)
C13 0.0126(10) 0.0130(10) 0.0133(10) 0.0008(9) -0.0016(8) 0.0019(9)
C5 0.0140(10) 0.0145(11) 0.0084(10) 0.0002(9) -0.0012(8) 0.0013(9)
C17 0.0184(11) 0.0143(11) 0.0104(10) 0.0006(9) 0.0016(9) -0.0017(9)
C15 0.0119(10) 0.0164(11) 0.0144(11) 0.0038(10) 0.0024(9) 0.0022(8)
C10 0.0177(11) 0.0155(11) 0.0125(10) -0.0006(9) 0.0007(9) 0.0029(9)
C11 0.0160(10) 0.0176(12) 0.0171(11) -0.0004(10) 0.0034(9) 0.0040(9)
C23 0.0167(11) 0.0131(11) 0.0161(11) 0.0012(9) -0.0004(9) 0.0013(9)
C20 0.0150(10) 0.0129(10) 0.0087(10) 0.0034(8) 0.0004(8) 0.0022(9)
C27 0.0161(10) 0.0169(12) 0.0184(12) -0.0016(10) 0.0001(9) 0.0007(9)
C25 0.0177(11) 0.0167(12) 0.0190(11) -0.0021(10) 0.0006(9) 0.0032(9)
C16 0.0161(10) 0.0164(11) 0.0125(10) -0.0003(10) -0.0001(8) -0.0028(9)
C32 0.0165(11) 0.0315(14) 0.0163(11) -0.0017(11) -0.0014(10) 0.0037(10)
C29 0.0141(11) 0.0233(13) 0.0240(12) -0.0039(10) -0.0054(10) 0.0045(9)
C31 0.0144(11) 0.0315(14) 0.0197(11) -0.0027(11) 0.0045(10) -0.0027(10)
C30 0.0152(11) 0.0290(14) 0.0277(13) 0.0000(11) 0.0050(10) -0.0022(10)
C24 0.0337(14) 0.0209(13) 0.0170(12) -0.0078(11) 0.0030(11) -0.0082(11)
C28 0.0349(14) 0.0129(11) 0.0274(13) -0.0048(11) 0.0028(11) 0.0000(11)
C26 0.0355(14) 0.0131(12) 0.0260(12) -0.0025(11) 0.0015(11) 0.0019(10)
C22 0.0416(16) 0.0289(14) 0.0166(12) -0.0090(11) 0.0007(12) 0.0093(12)
C101 0.064(6) 0.059(6) 0.052(5) -0.005(5) -0.007(5) -0.025(5)
C102 0.029(3) 0.029(3) 0.031(3) 0.008(3) 0.007(2) -0.009(2)
C103 0.033(4) 0.028(5) 0.045(6) -0.006(5) 0.005(4) -0.003(4)
C104 0.052(4) 0.044(4) 0.041(4) -0.008(3) 0.020(3) -0.017(3)
C105 0.051(5) 0.074(7) 0.026(4) 0.001(4) 0.001(4) -0.040(5)
C106 0.034(3) 0.063(5) 0.045(4) 0.028(4) -0.005(3) -0.007(3)
C107 0.022(3) 0.041(6) 0.053(7) 0.029(5) 0.009(4) 0.001(4)

loop_
_atom_type_symbol
_atom_type_description
_atom_type_scat_dispersion_real
_atom_type_scat_dispersion_imag
_atom_type_scat_source
C C 0.0181 0.0091 'International Tables Vol C Tables 4.2.6.8 and 6.1.1.4'
H H 0.0000 0.0000 'International Tables Vol C Tables 4.2.6.8 and 6.1.1.4'
O O 0.0492 0.0322 'International Tables Vol C Tables 4.2.6.8 and 6.1.1.4'

loop_
_geom_angle_atom_site_label_1
_geom_angle_atom_site_label_2
_geom_angle_atom_site_label_3
_geom_angle
C23 O4 C24 116.75(18)
C21 O2 C22 116.02(18)
C27 O8 C28 115.53(19)
C25 O6 C26 115.66(19)
C6 O10 C30 118.25(19)
C12 O11 C31 116.78(18)
C3 O9 C29 118.44(18)
C15 O12 C32 116.74(18)
C3 C4 C19 118.7(2)
C3 C4 C5 123.6(2)
C19 C4 C5 117.7(2)
C4 C19 C18 120.1(2)
C4 C19 C14 118.4(2)
C18 C19 C14 121.4(2)
O10 C6 C5 117.4(2)
O10 C6 C7 123.1(2)
C5 C6 C7 119.5(2)
O11 C12 C13 118.7(2)
O11 C12 C11 122.0(2)
C13 C12 C11 119.3(2)
C2 C1 C18 120.5(2)
C2 C1 C21 114.1(2)
C18 C1 C21 124.7(2)
C10 C9 C20 116.5(2)
C10 C9 C8 126.6(2)
C20 C9 C8 116.9(2)
O1 C21 O2 124.2(2)
O1 C21 C1 125.2(2)
O2 C21 C1 110.19(18)
O9 C3 C4 117.8(2)
O9 C3 C2 123.0(2)
C4 C3 C2 119.1(2)
C8 C7 C6 121.0(2)
C8 C7 H7 119.5
C6 C7 H7 119.5
C15 C14 C19 117.7(2)
C15 C14 C13 124.3(2)
C19 C14 C13 117.9(2)
C17 C18 C19 116.9(2)
C17 C18 C1 126.3(2)
C19 C18 C1 116.83(19)
C7 C8 C9 120.6(2)
C7 C8 C23 114.3(2)
C9 C8 C23 124.5(2)
C1 C2 C3 121.3(2)
C1 C2 H2 119.4
C3 C2 H2 119.4
C12 C13 C20 117.6(2)
C12 C13 C14 124.1(2)
C20 C13 C14 118.3(2)
C6 C5 C20 118.3(2)
C6 C5 C4 123.0(2)
C20 C5 C4 118.7(2)
C16 C17 C18 120.4(2)
C16 C17 C27 114.7(2)
C18 C17 C27 124.8(2)
O12 C15 C14 118.2(2)
O12 C15 C16 122.1(2)
C14 C15 C16 119.8(2)
C11 C10 C9 120.3(2)
C11 C10 C25 114.6(2)
C9 C10 C25 125.0(2)
C10 C11 C12 122.2(2)
C10 C11 H11 118.9
C12 C11 H11 118.9
O3 C23 O4 124.1(2)
O3 C23 C8 125.2(2)
O4 C23 C8 110.28(19)
C13 C20 C5 117.7(2)
C13 C20 C9 121.8(2)
C5 C20 C9 120.4(2)
O7 C27 O8 124.0(2)
O7 C27 C17 124.3(2)
O8 C27 C17 111.57(19)
O5 C25 O6 123.7(2)
O5 C25 C10 123.5(2)
O6 C25 C10 112.8(2)
C17 C16 C15 121.9(2)
C17 C16 H16 119.0
C15 C16 H16 119.0
O12 C32 H32A 109.5
O12 C32 H32B 109.5
H32A C32 H32B 109.5
O12 C32 H32C 109.5
H32A C32 H32C 109.5
H32B C32 H32C 109.5
O9 C29 H29A 109.5
O9 C29 H29B 109.5
H29A C29 H29B 109.5
O9 C29 H29C 109.5
H29A C29 H29C 109.5
H29B C29 H29C 109.5
O11 C31 H31A 109.5
O11 C31 H31B 109.5
H31A C31 H31B 109.5
O11 C31 H31C 109.5
H31A C31 H31C 109.5
H31B C31 H31C 109.5
O10 C30 H30A 109.5
O10 C30 H30B 109.5
H30A C30 H30B 109.5
O10 C30 H30C 109.5
H30A C30 H30C 109.5
H30B C30 H30C 109.5
O4 C24 H24A 109.5
O4 C24 H24B 109.5
H24A C24 H24B 109.5
O4 C24 H24C 109.5
H24A C24 H24C 109.5
H24B C24 H24C 109.5
O8 C28 H28A 109.5
O8 C28 H28B 109.5
H28A C28 H28B 109.5
O8 C28 H28C 109.5
H28A C28 H28C 109.5
H28B C28 H28C 109.5
O6 C26 H26A 109.5
O6 C26 H26B 109.5
H26A C26 H26B 109.5
O6 C26 H26C 109.5
H26A C26 H26C 109.5
H26B C26 H26C 109.5
O2 C22 H22A 109.5
O2 C22 H22B 109.5
H22A C22 H22B 109.5
O2 C22 H22C 109.5
H22A C22 H22C 109.5
H22B C22 H22C 109.5
C102 C101 H10A 109.5
C102 C101 H10B 109.5
H10A C101 H10B 109.5
C102 C101 H10C 109.5
H10A C101 H10C 109.5
H10B C101 H10C 109.5
C103 C102 C107 118.1
C103 C102 C101 121.0
C107 C102 C101 120.9
C104 C103 C102 121.1
C104 C103 H103 119.4
C102 C103 H103 119.4
C105 C104 C103 120.1
C105 C104 H104 119.9
C103 C104 H104 119.9
C104 C105 C106 119.4
C104 C105 H105 120.3
C106 C105 H105 120.3
C107 C106 C105 120.1
C107 C106 H106 119.9
C105 C106 H106 119.9
C106 C107 C102 121.1
C106 C107 H107 119.5
C102 C107 H107 119.5

loop_
_geom_bond_atom_site_label_1
_geom_bond_atom_site_label_2
_geom_bond_distance
O4 C23 1.348(3)
O4 C24 1.450(3)
O2 C21 1.345(3)
O2 C22 1.445(3)
O8 C27 1.340(3)
O8 C28 1.448(3)
O6 C25 1.334(3)
O6 C26 1.449(3)
O10 C6 1.356(3)
O10 C30 1.426(3)
O11 C12 1.359(3)
O11 C31 1.434(3)
O9 C3 1.351(3)
O9 C29 1.426(3)
O12 C15 1.358(3)
O12 C32 1.438(3)
O1 C21 1.201(3)
O3 C23 1.203(3)
O7 C27 1.209(3)
O5 C25 1.210(3)
C4 C3 1.386(3)
C4 C19 1.427(3)
C4 C5 1.465(3)
C19 C18 1.428(3)
C19 C14 1.431(3)
C6 C5 1.388(3)
C6 C7 1.409(3)
C12 C13 1.399(3)
C12 C11 1.403(3)
C1 C2 1.368(3)
C1 C18 1.433(3)
C1 C21 1.496(3)
C9 C10 1.426(3)
C9 C20 1.431(3)
C9 C8 1.431(3)
C3 C2 1.409(3)
C7 C8 1.375(3)
C7 H7 0.9500
C14 C15 1.396(3)
C14 C13 1.475(3)
C18 C17 1.427(3)
C8 C23 1.490(3)
C2 H2 0.9500
C13 C20 1.427(3)
C5 C20 1.428(3)
C17 C16 1.372(3)
C17 C27 1.489(3)
C15 C16 1.403(3)
C10 C11 1.375(3)
C10 C25 1.490(3)
C11 H11 0.9500
C16 H16 0.9500
C32 H32A 0.9800
C32 H32B 0.9800
C32 H32C 0.9800
C29 H29A 0.9800
C29 H29B 0.9800
C29 H29C 0.9800
C31 H31A 0.9800
C31 H31B 0.9800
C31 H31C 0.9800
C30 H30A 0.9800
C30 H30B 0.9800
C30 H30C 0.9800
C24 H24A 0.9800
C24 H24B 0.9800
C24 H24C 0.9800
C28 H28A 0.9800
C28 H28B 0.9800
C28 H28C 0.9800
C26 H26A 0.9800
C26 H26B 0.9800
C26 H26C 0.9800
C22 H22A 0.9800
C22 H22B 0.9800
C22 H22C 0.9800
C101 C102 1.5071
C101 H10A 0.9800
C101 H10B 0.9800
C101 H10C 0.9800
C102 C103 1.4020
C102 C107 1.4024
C103 C104 1.3966
C103 H103 0.9500
C104 C105 1.3964
C104 H104 0.9500
C105 C106 1.3966
C105 H105 0.9500
C106 C107 1.3961
C106 H106 0.9500
C107 H107 0.9500

loop_
_geom_torsion_atom_site_label_1
_geom_torsion_atom_site_label_2
_geom_torsion_atom_site_label_3
_geom_torsion_atom_site_label_4
_geom_torsion
C3 C4 C19 C18 -19.4(3)
C5 C4 C19 C18 161.32(19)
C3 C4 C19 C14 163.2(2)
C5 C4 C19 C14 -16.1(3)
C30 O10 C6 C5 -165.0(2)
C30 O10 C6 C7 14.1(3)
C31 O11 C12 C13 159.7(2)
C31 O11 C12 C11 -20.4(3)
C22 O2 C21 O1 1.2(3)
C22 O2 C21 C1 174.4(2)
C2 C1 C21 O1 37.6(3)
C18 C1 C21 O1 -151.5(2)
C2 C1 C21 O2 -135.4(2)
C18 C1 C21 O2 35.4(3)
C29 O9 C3 C4 -173.6(2)
C29 O9 C3 C2 4.5(3)
C19 C4 C3 O9 -164.23(19)
C5 C4 C3 O9 15.1(3)
C19 C4 C3 C2 17.6(3)
C5 C4 C3 C2 -163.2(2)
O10 C6 C7 C8 177.1(2)
C5 C6 C7 C8 -3.8(3)
C4 C19 C14 C15 162.4(2)
C18 C19 C14 C15 -15.0(3)
C4 C19 C14 C13 -14.3(3)
C18 C19 C14 C13 168.34(19)
C4 C19 C18 C17 -171.9(2)
C14 C19 C18 C17 5.5(3)
C4 C19 C18 C1 5.7(3)
C14 C19 C18 C1 -176.9(2)
C2 C1 C18 C17 -173.0(2)
C21 C1 C18 C17 16.7(4)
C2 C1 C18 C19 9.7(3)
C21 C1 C18 C19 -160.6(2)
C6 C7 C8 C9 -10.0(3)
C6 C7 C8 C23 162.1(2)
C10 C9 C8 C7 -173.1(2)
C20 C9 C8 C7 9.0(3)
C10 C9 C8 C23 15.7(4)
C20 C9 C8 C23 -162.3(2)
C18 C1 C2 C3 -11.7(3)
C21 C1 C2 C3 159.6(2)
O9 C3 C2 C1 179.6(2)
C4 C3 C2 C1 -2.3(3)
O11 C12 C13 C20 -165.10(19)
C11 C12 C13 C20 14.9(3)
O11 C12 C13 C14 11.8(3)
C11 C12 C13 C14 -168.1(2)
C15 C14 C13 C12 37.4(3)
C19 C14 C13 C12 -146.2(2)
C15 C14 C13 C20 -145.7(2)
C19 C14 C13 C20 30.7(3)
O10 C6 C5 C20 -163.15(19)
C7 C6 C5 C20 17.7(3)
O10 C6 C5 C4 16.0(3)
C7 C6 C5 C4 -163.2(2)
C3 C4 C5 C6 33.5(3)
C19 C4 C5 C6 -147.2(2)
C3 C4 C5 C20 -147.4(2)
C19 C4 C5 C20 31.9(3)
C19 C18 C17 C16 5.6(3)
C1 C18 C17 C16 -171.7(2)
C19 C18 C17 C27 -171.8(2)
C1 C18 C17 C27 10.9(4)
C32 O12 C15 C14 167.9(2)
C32 O12 C15 C16 -12.2(3)
C19 C14 C15 O12 -166.6(2)
C13 C14 C15 O12 9.9(3)
C19 C14 C15 C16 13.4(3)
C13 C14 C15 C16 -170.1(2)
C20 C9 C10 C11 7.3(3)
C8 C9 C10 C11 -170.7(2)
C20 C9 C10 C25 -169.4(2)
C8 C9 C10 C25 12.6(4)
C9 C10 C11 C12 -8.2(3)
C25 C10 C11 C12 168.8(2)
O11 C12 C11 C10 176.7(2)
C13 C12 C11 C10 -3.3(3)
C24 O4 C23 O3 6.1(3)
C24 O4 C23 C8 179.16(19)
C7 C8 C23 O3 37.1(3)
C9 C8 C23 O3 -151.2(2)
C7 C8 C23 O4 -135.9(2)
C9 C8 C23 O4 35.8(3)
C12 C13 C20 C5 161.9(2)
C14 C13 C20 C5 -15.2(3)
C12 C13 C20 C9 -15.9(3)
C14 C13 C20 C9 167.02(19)
C6 C5 C20 C13 163.7(2)
C4 C5 C20 C13 -15.5(3)
C6 C5 C20 C9 -18.5(3)
C4 C5 C20 C9 162.31(19)
C10 C9 C20 C13 4.8(3)
C8 C9 C20 C13 -177.1(2)
C10 C9 C20 C5 -172.96(19)
C8 C9 C20 C5 5.2(3)
C28 O8 C27 O7 3.3(3)
C28 O8 C27 C17 179.3(2)
C16 C17 C27 O7 39.0(3)
C18 C17 C27 O7 -143.5(2)
C16 C17 C27 O8 -137.0(2)
C18 C17 C27 O8 40.6(3)
C26 O6 C25 O5 4.8(3)
C26 O6 C25 C10 -178.4(2)
C11 C10 C25 O5 34.0(3)
C9 C10 C25 O5 -149.1(2)
C11 C10 C25 O6 -142.8(2)
C9 C10 C25 O6 34.1(3)
C18 C17 C16 C15 -7.2(3)
C27 C17 C16 C15 170.5(2)
O12 C15 C16 C17 177.3(2)
C14 C15 C16 C17 -2.7(3)
C107 C102 C103 C104 0.3
C101 C102 C103 C104 -178.5
C102 C103 C104 C105 -0.1
C103 C104 C105 C106 -0.1
C104 C105 C106 C107 0.1
C105 C106 C107 C102 0.1
C103 C102 C107 C106 -0.3
C101 C102 C107 C106 178.5
